data_1515940
loop_
_publ_author_name
'Yu, Fabiao'
'Zhang, Wenshen'
'Li, Ping'
'Xing, Yanlong'
'Tong, Lili'
'Ma, Jianping'
'Tang, Bo'

_publ_section_title
;
 Cu2+-selective naked-eye and fluorescent probe: its crystal structure and
 application in bioimaging.
;
_journal_issue 9
_journal_name_full 'The Analyst'
_journal_page_first 1826
_journal_page_last 1833
_journal_paper_doi 10.1039/b823360h
_journal_volume 134
_journal_year 2009
_chemical_formula_sum 'C37 H38 N6 O3'
_chemical_formula_weight 614.73
_chemical_name_systematic
;
?
;
_space_group_IT_number 2
_symmetry_cell_setting triclinic
_symmetry_space_group_name_Hall '-P 1'
_symmetry_space_group_name_H-M 'P -1'
_atom_sites_solution_hydrogens geom
_atom_sites_solution_primary direct
_atom_sites_solution_secondary difmap
_audit_creation_method SHELXL-97
_cell_angle_alpha 102.210(4)
_cell_angle_beta 96.443(4)
_cell_angle_gamma 113.896(4)
_cell_formula_units_Z 2
_cell_length_a 10.023(3)
_cell_length_b 12.111(3)
_cell_length_c 15.207(4)
_cell_measurement_reflns_used 1563
_cell_measurement_temperature 298(2)
_cell_measurement_theta_max 24.974
_cell_measurement_theta_min 2.239
_cell_volume 1608.6(8)
_computing_cell_refinement 'Bruker SMART'
_computing_data_collection 'Bruker SMART'
_computing_data_reduction 'Bruker SAINT'
_computing_molecular_graphics 'Bruker SHELXTL'
_computing_publication_material 'Bruker SHELXTL'
_computing_structure_refinement 'SHELXL-97 (Sheldrick, 1997)'
_computing_structure_solution 'SHELXS-97 (Sheldrick, 1990)'
_diffrn_ambient_temperature 298(2)
_diffrn_measured_fraction_theta_full 0.984
_diffrn_measured_fraction_theta_max 0.984
_diffrn_measurement_device_type 'CCD area detector'
_diffrn_measurement_method 'phi and omega scans'
_diffrn_radiation_monochromator graphite
_diffrn_radiation_source 'fine-focus sealed tube'
_diffrn_radiation_type MoK\a
_diffrn_radiation_wavelength 0.71073
_diffrn_reflns_av_R_equivalents 0.0195
_diffrn_reflns_av_sigmaI/netI 0.0488
_diffrn_reflns_limit_h_max 8
_diffrn_reflns_limit_h_min -11
_diffrn_reflns_limit_k_max 14
_diffrn_reflns_limit_k_min -13
_diffrn_reflns_limit_l_max 18
_diffrn_reflns_limit_l_min -17
_diffrn_reflns_number 8183
_diffrn_reflns_theta_full 25.01
_diffrn_reflns_theta_max 25.01
_diffrn_reflns_theta_min 1.92
_exptl_absorpt_coefficient_mu 0.083
_exptl_absorpt_correction_type none
_exptl_crystal_colour red
_exptl_crystal_density_diffrn 1.269
_exptl_crystal_density_method 'not measured'
_exptl_crystal_description block
_exptl_crystal_F_000 652
_exptl_crystal_size_max 0.36
_exptl_crystal_size_mid 0.21
_exptl_crystal_size_min 0.15
_refine_diff_density_max 0.365
_refine_diff_density_min -0.223
_refine_diff_density_rms 0.045
_refine_ls_extinction_method none
_refine_ls_goodness_of_fit_ref 1.059
_refine_ls_hydrogen_treatment constr
_refine_ls_matrix_type full
_refine_ls_number_parameters 422
_refine_ls_number_reflns 5583
_refine_ls_number_restraints 0
_refine_ls_restrained_S_all 1.059
_refine_ls_R_factor_all 0.0999
_refine_ls_R_factor_gt 0.0666
_refine_ls_shift/su_max 0.000
_refine_ls_shift/su_mean 0.000
_refine_ls_structure_factor_coef Fsqd
_refine_ls_weighting_details 'calc w=1/[\s^2^(Fo^2^)+(0.0948P)^2^+0.2474P] where P=(Fo^2^+2Fc^2^)/3'
_refine_ls_weighting_scheme calc
_refine_ls_wR_factor_gt 0.1713
_refine_ls_wR_factor_ref 0.1924
_reflns_number_gt 3749
_reflns_number_total 5583
_reflns_threshold_expression >2sigma(I)
_cod_data_source_file b823360h.txt
_cod_data_source_block 70917dm
_cod_depositor_comments
;
The following automatic conversions were performed:

'_symmetry_cell_setting' value 'Triclinic' changed to 'triclinic'
according to
/usr/data/users/saulius/automatic-downloads/retrospective/RSC/lib/dictionaries/cif_core.dic
dictionary named 'cif_core.dic' version 2.4.2 from 2011-04-26.

Automatic conversion script
Id: cif_fix_values 2281 2013-09-26 08:29:07Z andrius 
;
_cod_original_cell_volume 1608.5(7)
_cod_original_sg_symbol_H-M P-1
_cod_database_code 1515940

loop_
_symmetry_equiv_pos_as_xyz
'x, y, z'
'-x, -y, -z'

loop_
_atom_site_label
_atom_site_type_symbol
_atom_site_fract_x
_atom_site_fract_y
_atom_site_fract_z
_atom_site_U_iso_or_equiv
_atom_site_adp_type
_atom_site_occupancy
_atom_site_symmetry_multiplicity
_atom_site_calc_flag
_atom_site_refinement_flags
C1 C 0.5910(3) 1.0566(2) 0.15423(17) 0.0345(6) Uani 1 1 d .
C2 C 0.4691(3) 0.9654(2) 0.17247(17) 0.0332(6) Uani 1 1 d .
C3 C 0.3986(3) 1.0076(3) 0.23634(17) 0.0379(6) Uani 1 1 d .
H3 H 0.3148 0.9481 0.2489 0.046 Uiso 1 1 calc R
C4 C 0.4461(3) 1.1326(3) 0.28190(18) 0.0396(7) Uani 1 1 d .
C5 C 0.3669(4) 1.1708(3) 0.3517(2) 0.0545(8) Uani 1 1 d .
H5A H 0.2834 1.0974 0.3552 0.082 Uiso 1 1 calc R
H5B H 0.3319 1.2274 0.3335 0.082 Uiso 1 1 calc R
H5C H 0.4348 1.2122 0.4109 0.082 Uiso 1 1 calc R
C6 C 0.5726(3) 1.2240(3) 0.26213(18) 0.0407(7) Uani 1 1 d .
C7 C 0.6421(3) 1.1831(3) 0.19726(18) 0.0407(7) Uani 1 1 d .
H7 H 0.7242 1.2417 0.1827 0.049 Uiso 1 1 calc R
C8 C 0.7547(4) 1.4497(3) 0.2989(2) 0.0650(9) Uani 1 1 d .
H8A H 0.7471 1.5281 0.3183 0.078 Uiso 1 1 calc R
H8B H 0.7602 1.4354 0.2345 0.078 Uiso 1 1 calc R
C9 C 0.8951(5) 1.4630(4) 0.3540(3) 0.1002(14) Uani 1 1 d .
H9A H 0.8922 1.4796 0.4182 0.150 Uiso 1 1 calc R
H9B H 0.9789 1.5316 0.3451 0.150 Uiso 1 1 calc R
H9C H 0.9051 1.3866 0.3344 0.150 Uiso 1 1 calc R
C10 C 0.6207(3) 0.9054(2) 0.04187(18) 0.0364(6) Uani 1 1 d .
C11 C 0.7033(3) 0.8867(3) -0.02244(18) 0.0412(7) Uani 1 1 d .
H11 H 0.7837 0.9554 -0.0293 0.049 Uiso 1 1 calc R
C12 C 0.6668(3) 0.7670(3) -0.07612(18) 0.0401(7) Uani 1 1 d .
C13 C 0.8837(3) 0.8458(3) -0.1479(2) 0.0605(9) Uani 1 1 d .
H13A H 0.9508 0.8933 -0.0879 0.073 Uiso 1 1 calc R
H13B H 0.8564 0.9028 -0.1732 0.073 Uiso 1 1 calc R
C14 C 0.9622(4) 0.7927(4) -0.2108(2) 0.0827(12) Uani 1 1 d .
H14A H 0.9928 0.7391 -0.1844 0.124 Uiso 1 1 calc R
H14B H 1.0487 0.8604 -0.2183 0.124 Uiso 1 1 calc R
H14C H 0.8953 0.7449 -0.2699 0.124 Uiso 1 1 calc R
C15 C 0.5425(3) 0.6638(3) -0.06619(18) 0.0409(7) Uani 1 1 d .
C16 C 0.5025(4) 0.5323(3) -0.1221(2) 0.0618(9) Uani 1 1 d .
H16A H 0.4207 0.4735 -0.1036 0.093 Uiso 1 1 calc R
H16B H 0.5874 0.5149 -0.1121 0.093 Uiso 1 1 calc R
H16C H 0.4738 0.5243 -0.1864 0.093 Uiso 1 1 calc R
C17 C 0.4648(3) 0.6882(3) -0.00202(18) 0.0402(7) Uani 1 1 d .
H17 H 0.3830 0.6204 0.0046 0.048 Uiso 1 1 calc R
C18 C 0.4998(3) 0.8074(2) 0.05377(17) 0.0341(6) Uani 1 1 d .
C19 C 0.4178(3) 0.8269(2) 0.12891(17) 0.0336(6) Uani 1 1 d .
C20 C 0.2496(3) 0.7534(2) 0.09964(17) 0.0358(6) Uani 1 1 d .
C21 C 0.1511(3) 0.7670(3) 0.0368(2) 0.0480(7) Uani 1 1 d .
H21 H 0.1857 0.8238 0.0024 0.058 Uiso 1 1 calc R
C22 C -0.0003(3) 0.6943(3) 0.0263(2) 0.0611(9) Uani 1 1 d .
H22 H -0.0684 0.7031 -0.0152 0.073 Uiso 1 1 calc R
C23 C -0.0525(3) 0.6085(3) 0.0762(2) 0.0664(10) Uani 1 1 d .
H23 H -0.1550 0.5611 0.0684 0.080 Uiso 1 1 calc R
C24 C 0.0444(3) 0.5930(3) 0.1366(2) 0.0564(8) Uani 1 1 d .
H24 H 0.0095 0.5343 0.1695 0.068 Uiso 1 1 calc R
C25 C 0.1960(3) 0.6659(3) 0.14813(18) 0.0408(7) Uani 1 1 d .
C26 C 0.3221(3) 0.6703(3) 0.21022(19) 0.0433(7) Uani 1 1 d .
C27 C 0.6381(3) 0.8107(3) 0.3199(2) 0.0476(7) Uani 1 1 d .
C28 C 0.5564(4) 0.8318(4) 0.3941(2) 0.0723(11) Uani 1 1 d .
H28A H 0.4887 0.8636 0.3735 0.109 Uiso 1 1 calc R
H28B H 0.6273 0.8917 0.4490 0.109 Uiso 1 1 calc R
H28C H 0.5011 0.7536 0.4071 0.109 Uiso 1 1 calc R
C29 C 0.7897(3) 0.8202(3) 0.3490(2) 0.0508(8) Uani 1 1 d .
C30 C 0.8836(4) 0.8208(4) 0.2863(2) 0.0728(11) Uani 1 1 d .
H30 H 0.8493 0.8174 0.2260 0.087 Uiso 1 1 calc R
C31 C 1.0597(4) 0.8291(4) 0.3979(2) 0.0654(9) Uani 1 1 d .
C32 C 1.1967(4) 0.8284(4) 0.4261(3) 0.0897(13) Uani 1 1 d .
H32 H 1.2560 0.8242 0.3839 0.108 Uiso 1 1 calc R
C33 C 1.2442(5) 0.8339(5) 0.5155(3) 0.0930(14) Uani 1 1 d .
H33 H 1.3351 0.8324 0.5336 0.112 Uiso 1 1 calc R
C34 C 1.1565(4) 0.8417(4) 0.5796(3) 0.0884(13) Uani 1 1 d .
H34 H 1.1901 0.8469 0.6406 0.106 Uiso 1 1 calc R
C35 C 1.0221(4) 0.8417(4) 0.5533(3) 0.0803(12) Uani 1 1 d .
H35 H 0.9645 0.8473 0.5963 0.096 Uiso 1 1 calc R
C36 C 0.9705(3) 0.8332(3) 0.4616(2) 0.0563(8) Uani 1 1 d .
C37 C 0.3217(6) 0.4788(5) 0.4333(3) 0.1214(18) Uani 1 1 d .
H37A H 0.3452 0.4400 0.4778 0.182 Uiso 1 1 calc R
H37B H 0.2166 0.4350 0.4057 0.182 Uiso 1 1 calc R
H37C H 0.3474 0.5651 0.4635 0.182 Uiso 1 1 calc R
N1 N 0.8329(3) 0.8284(3) 0.43577(17) 0.0583(7) Uani 1 1 d .
N2 N 1.0149(3) 0.8257(4) 0.3083(2) 0.0843(10) Uani 1 1 d .
N3 N 0.5929(2) 0.7885(2) 0.23365(15) 0.0423(6) Uani 1 1 d .
N4 N 0.4470(2) 0.7673(2) 0.20232(14) 0.0369(5) Uani 1 1 d .
N5 N 0.6216(3) 1.3491(2) 0.30717(18) 0.0577(7) Uani 1 1 d .
H5 H 0.5689 1.3686 0.3428 0.069 Uiso 1 1 calc R
N6 N 0.7517(3) 0.7467(3) -0.13741(16) 0.0519(7) Uani 1 1 d .
H6 H 0.7243 0.6712 -0.1709 0.062 Uiso 1 1 calc R
O1 O 0.6703(2) 1.02971(17) 0.09181(13) 0.0455(5) Uani 1 1 d .
O2 O 0.3189(2) 0.5999(2) 0.25829(15) 0.0636(6) Uani 1 1 d .
O3 O 0.4055(4) 0.4734(3) 0.3629(2) 0.1152(11) Uani 1 1 d .
H3A H 0.3885 0.5095 0.3263 0.173 Uiso 1 1 calc R

loop_
_atom_site_aniso_label
_atom_site_aniso_U_11
_atom_site_aniso_U_22
_atom_site_aniso_U_33
_atom_site_aniso_U_23
_atom_site_aniso_U_13
_atom_site_aniso_U_12
C1 0.0298(14) 0.0414(16) 0.0332(14) 0.0106(12) 0.0080(11) 0.0162(12)
C2 0.0284(13) 0.0409(15) 0.0331(14) 0.0148(12) 0.0073(11) 0.0156(12)
C3 0.0363(15) 0.0455(17) 0.0370(15) 0.0167(13) 0.0124(12) 0.0194(13)
C4 0.0414(16) 0.0489(18) 0.0350(15) 0.0134(13) 0.0081(12) 0.0255(14)
C5 0.061(2) 0.062(2) 0.0493(18) 0.0149(16) 0.0210(15) 0.0334(17)
C6 0.0410(16) 0.0455(17) 0.0368(15) 0.0102(13) 0.0035(12) 0.0222(14)
C7 0.0357(15) 0.0412(17) 0.0420(16) 0.0127(13) 0.0086(12) 0.0134(13)
C8 0.069(2) 0.046(2) 0.069(2) 0.0096(17) 0.0138(18) 0.0180(17)
C9 0.077(3) 0.088(3) 0.108(3) 0.020(3) 0.003(3) 0.017(2)
C10 0.0339(15) 0.0392(16) 0.0387(15) 0.0132(13) 0.0093(12) 0.0172(12)
C11 0.0356(15) 0.0493(18) 0.0428(16) 0.0170(14) 0.0152(12) 0.0191(13)
C12 0.0379(15) 0.0599(19) 0.0329(14) 0.0154(14) 0.0110(12) 0.0297(14)
C13 0.0439(18) 0.093(3) 0.0469(18) 0.0146(18) 0.0168(14) 0.0332(18)
C14 0.059(2) 0.136(4) 0.060(2) 0.019(2) 0.0296(18) 0.051(2)
C15 0.0443(16) 0.0480(17) 0.0370(15) 0.0121(13) 0.0079(12) 0.0270(14)
C16 0.075(2) 0.059(2) 0.060(2) 0.0109(17) 0.0260(17) 0.0374(19)
C17 0.0397(16) 0.0402(16) 0.0415(16) 0.0144(13) 0.0106(12) 0.0167(13)
C18 0.0312(14) 0.0427(16) 0.0330(14) 0.0144(12) 0.0075(11) 0.0190(12)
C19 0.0349(14) 0.0402(15) 0.0333(14) 0.0173(12) 0.0108(11) 0.0197(12)
C20 0.0348(15) 0.0375(15) 0.0364(15) 0.0094(12) 0.0120(12) 0.0167(12)
C21 0.0417(17) 0.0517(18) 0.0501(18) 0.0149(15) 0.0062(14) 0.0210(14)
C22 0.0392(18) 0.071(2) 0.064(2) 0.0117(19) 0.0017(15) 0.0217(16)
C23 0.0321(17) 0.072(2) 0.072(2) 0.007(2) 0.0086(16) 0.0080(16)
C24 0.0458(19) 0.053(2) 0.062(2) 0.0196(17) 0.0237(16) 0.0097(15)
C25 0.0398(16) 0.0442(17) 0.0395(15) 0.0129(13) 0.0160(12) 0.0173(13)
C26 0.0558(18) 0.0448(17) 0.0397(16) 0.0188(14) 0.0228(14) 0.0257(15)
C27 0.0485(18) 0.059(2) 0.0454(18) 0.0176(15) 0.0147(14) 0.0306(15)
C28 0.064(2) 0.113(3) 0.050(2) 0.017(2) 0.0184(17) 0.049(2)
C29 0.0496(18) 0.065(2) 0.0465(18) 0.0201(16) 0.0135(14) 0.0310(16)
C30 0.060(2) 0.121(3) 0.053(2) 0.027(2) 0.0170(17) 0.053(2)
C31 0.056(2) 0.090(3) 0.059(2) 0.022(2) 0.0107(17) 0.040(2)
C32 0.059(2) 0.139(4) 0.087(3) 0.030(3) 0.014(2) 0.061(3)
C33 0.064(3) 0.131(4) 0.101(3) 0.041(3) 0.004(2) 0.059(3)
C34 0.067(3) 0.127(4) 0.081(3) 0.050(3) 0.005(2) 0.044(3)
C35 0.068(2) 0.125(4) 0.066(2) 0.047(2) 0.0121(19) 0.051(2)
C36 0.0479(19) 0.073(2) 0.056(2) 0.0270(17) 0.0107(15) 0.0309(17)
C37 0.155(5) 0.122(4) 0.101(4) 0.035(3) 0.038(4) 0.071(4)
N1 0.0556(17) 0.085(2) 0.0466(15) 0.0266(14) 0.0114(12) 0.0387(15)
N2 0.062(2) 0.148(3) 0.061(2) 0.032(2) 0.0213(15) 0.062(2)
N3 0.0410(14) 0.0555(15) 0.0406(14) 0.0205(12) 0.0116(11) 0.0270(12)
N4 0.0354(12) 0.0473(14) 0.0398(13) 0.0220(11) 0.0131(10) 0.0235(11)
N5 0.0608(17) 0.0442(16) 0.0616(17) 0.0030(13) 0.0206(13) 0.0210(13)
N6 0.0481(15) 0.0646(17) 0.0482(15) 0.0102(13) 0.0196(12) 0.0306(13)
O1 0.0400(11) 0.0413(12) 0.0525(12) 0.0104(10) 0.0241(9) 0.0132(9)
O2 0.0750(16) 0.0667(15) 0.0684(15) 0.0459(13) 0.0296(12) 0.0333(12)
O3 0.167(3) 0.127(3) 0.110(3) 0.060(2) 0.046(2) 0.105(3)

loop_
_atom_type_symbol
_atom_type_description
_atom_type_scat_dispersion_real
_atom_type_scat_dispersion_imag
_atom_type_scat_source
C C 0.0033 0.0016 'International Tables Vol C Tables 4.2.6.8 and 6.1.1.4'
H H 0.0000 0.0000 'International Tables Vol C Tables 4.2.6.8 and 6.1.1.4'
N N 0.0061 0.0033 'International Tables Vol C Tables 4.2.6.8 and 6.1.1.4'
O O 0.0106 0.0060 'International Tables Vol C Tables 4.2.6.8 and 6.1.1.4'

loop_
_geom_angle_atom_site_label_1
_geom_angle_atom_site_label_2
_geom_angle_atom_site_label_3
_geom_angle
O1 C1 C2 123.2(2)
O1 C1 C7 114.6(2)
C2 C1 C7 122.1(2)
C1 C2 C3 116.5(2)
C1 C2 C19 122.1(2)
C3 C2 C19 121.3(2)
C4 C3 C2 123.6(2)
C4 C3 H3 118.2
C2 C3 H3 118.2
C3 C4 C6 118.5(2)
C3 C4 C5 120.6(3)
C6 C4 C5 120.8(3)
C4 C5 H5A 109.5
C4 C5 H5B 109.5
H5A C5 H5B 109.5
C4 C5 H5C 109.5
H5A C5 H5C 109.5
H5B C5 H5C 109.5
N5 C6 C7 122.5(3)
N5 C6 C4 119.2(2)
C7 C6 C4 118.3(3)
C1 C7 C6 120.9(3)
C1 C7 H7 119.6
C6 C7 H7 119.6
N5 C8 C9 114.1(3)
N5 C8 H8A 108.7
C9 C8 H8A 108.7
N5 C8 H8B 108.7
C9 C8 H8B 108.7
H8A C8 H8B 107.6
C8 C9 H9A 109.5
C8 C9 H9B 109.5
H9A C9 H9B 109.5
C8 C9 H9C 109.5
H9A C9 H9C 109.5
H9B C9 H9C 109.5
C18 C10 O1 123.4(2)
C18 C10 C11 122.0(3)
O1 C10 C11 114.6(2)
C12 C11 C10 120.5(2)
C12 C11 H11 119.7
C10 C11 H11 119.7
N6 C12 C11 121.0(3)
N6 C12 C15 119.8(3)
C11 C12 C15 119.1(2)
N6 C13 C14 110.6(3)
N6 C13 H13A 109.5
C14 C13 H13A 109.5
N6 C13 H13B 109.5
C14 C13 H13B 109.5
H13A C13 H13B 108.1
C13 C14 H14A 109.5
C13 C14 H14B 109.5
H14A C14 H14B 109.5
C13 C14 H14C 109.5
H14A C14 H14C 109.5
H14B C14 H14C 109.5
C17 C15 C12 117.7(3)
C17 C15 C16 122.0(3)
C12 C15 C16 120.3(3)
C15 C16 H16A 109.5
C15 C16 H16B 109.5
H16A C16 H16B 109.5
C15 C16 H16C 109.5
H16A C16 H16C 109.5
H16B C16 H16C 109.5
C15 C17 C18 124.5(3)
C15 C17 H17 117.8
C18 C17 H17 117.8
C10 C18 C17 116.2(2)
C10 C18 C19 121.8(2)
C17 C18 C19 121.8(2)
C2 C19 C20 113.0(2)
C2 C19 N4 109.2(2)
C20 C19 N4 99.28(18)
C2 C19 C18 110.4(2)
C20 C19 C18 114.4(2)
N4 C19 C18 109.9(2)
C21 C20 C25 120.0(2)
C21 C20 C19 128.8(2)
C25 C20 C19 111.2(2)
C20 C21 C22 118.3(3)
C20 C21 H21 120.9
C22 C21 H21 120.9
C21 C22 C23 121.2(3)
C21 C22 H22 119.4
C23 C22 H22 119.4
C24 C23 C22 120.6(3)
C24 C23 H23 119.7
C22 C23 H23 119.7
C23 C24 C25 118.6(3)
C23 C24 H24 120.7
C25 C24 H24 120.7
C24 C25 C20 121.3(3)
C24 C25 C26 129.3(3)
C20 C25 C26 109.3(2)
O2 C26 N4 126.1(3)
O2 C26 C25 127.8(3)
N4 C26 C25 106.1(2)
N3 C27 C29 115.4(3)
N3 C27 C28 126.9(3)
C29 C27 C28 117.7(3)
C27 C28 H28A 109.5
C27 C28 H28B 109.5
H28A C28 H28B 109.5
C27 C28 H28C 109.5
H28A C28 H28C 109.5
H28B C28 H28C 109.5
N1 C29 C30 121.3(3)
N1 C29 C27 117.0(3)
C30 C29 C27 121.6(3)
N2 C30 C29 123.6(3)
N2 C30 H30 118.2
C29 C30 H30 118.2
N2 C31 C32 119.6(3)
N2 C31 C36 121.2(3)
C32 C31 C36 119.2(3)
C33 C32 C31 120.4(4)
C33 C32 H32 119.8
C31 C32 H32 119.8
C32 C33 C34 120.1(4)
C32 C33 H33 119.9
C34 C33 H33 119.9
C35 C34 C33 120.4(4)
C35 C34 H34 119.8
C33 C34 H34 119.8
C34 C35 C36 120.1(4)
C34 C35 H35 119.9
C36 C35 H35 119.9
N1 C36 C31 121.0(3)
N1 C36 C35 119.2(3)
C31 C36 C35 119.7(3)
O3 C37 H37A 109.5
O3 C37 H37B 109.5
H37A C37 H37B 109.5
O3 C37 H37C 109.5
H37A C37 H37C 109.5
H37B C37 H37C 109.5
C29 N1 C36 116.8(3)
C30 N2 C31 116.0(3)
C27 N3 N4 117.5(2)
C26 N4 N3 125.2(2)
C26 N4 C19 113.9(2)
N3 N4 C19 118.06(19)
C6 N5 C8 124.6(3)
C6 N5 H5 117.7
C8 N5 H5 117.7
C12 N6 C13 123.0(3)
C12 N6 H6 118.5
C13 N6 H6 118.5
C1 O1 C10 118.1(2)
C37 O3 H3A 109.5

loop_
_geom_bond_atom_site_label_1
_geom_bond_atom_site_label_2
_geom_bond_distance
C1 O1 1.374(3)
C1 C2 1.378(3)
C1 C7 1.379(4)
C2 C3 1.393(3)
C2 C19 1.508(4)
C3 C4 1.377(4)
C3 H3 0.9300
C4 C6 1.419(4)
C4 C5 1.500(4)
C5 H5A 0.9600
C5 H5B 0.9600
C5 H5C 0.9600
C6 N5 1.374(4)
C6 C7 1.390(4)
C7 H7 0.9300
C8 N5 1.437(4)
C8 C9 1.484(5)
C8 H8A 0.9700
C8 H8B 0.9700
C9 H9A 0.9600
C9 H9B 0.9600
C9 H9C 0.9600
C10 C18 1.373(3)
C10 O1 1.384(3)
C10 C11 1.390(4)
C11 C12 1.380(4)
C11 H11 0.9300
C12 N6 1.380(3)
C12 C15 1.414(4)
C13 N6 1.434(4)
C13 C14 1.506(4)
C13 H13A 0.9700
C13 H13B 0.9700
C14 H14A 0.9600
C14 H14B 0.9600
C14 H14C 0.9600
C15 C17 1.372(4)
C15 C16 1.501(4)
C16 H16A 0.9600
C16 H16B 0.9600
C16 H16C 0.9600
C17 C18 1.390(4)
C17 H17 0.9300
C18 C19 1.514(3)
C19 C20 1.510(3)
C19 N4 1.513(3)
C20 C21 1.380(4)
C20 C25 1.383(3)
C21 C22 1.381(4)
C21 H21 0.9300
C22 C23 1.383(5)
C22 H22 0.9300
C23 C24 1.357(4)
C23 H23 0.9300
C24 C25 1.381(4)
C24 H24 0.9300
C25 C26 1.466(4)
C26 O2 1.229(3)
C26 N4 1.366(3)
C27 N3 1.272(3)
C27 C29 1.484(4)
C27 C28 1.504(4)
C28 H28A 0.9600
C28 H28B 0.9600
C28 H28C 0.9600
C29 N1 1.311(4)
C29 C30 1.412(4)
C30 N2 1.295(4)
C30 H30 0.9300
C31 N2 1.372(4)
C31 C32 1.396(5)
C31 C36 1.396(4)
C32 C33 1.367(5)
C32 H32 0.9300
C33 C34 1.398(6)
C33 H33 0.9300
C34 C35 1.361(5)
C34 H34 0.9300
C35 C36 1.399(4)
C35 H35 0.9300
C36 N1 1.366(4)
C37 O3 1.439(5)
C37 H37A 0.9600
C37 H37B 0.9600
C37 H37C 0.9600
N3 N4 1.385(3)
N5 H5 0.8600
N6 H6 0.8600
O3 H3A 0.8200

loop_
_geom_hbond_atom_site_label_D
_geom_hbond_atom_site_label_H
_geom_hbond_atom_site_label_A
_geom_hbond_distance_DH
_geom_hbond_distance_HA
_geom_hbond_distance_DA
_geom_hbond_angle_DHA
_geom_hbond_site_symmetry_A
O3 H3A O2 0.82 1.92 2.726(3) 166.9 .
N5 H5 O3 0.86 2.45 3.192(4) 144.4 1_565

loop_
_geom_torsion_atom_site_label_1
_geom_torsion_atom_site_label_2
_geom_torsion_atom_site_label_3
_geom_torsion_atom_site_label_4
_geom_torsion
O1 C1 C2 C3 -178.8(2)
C7 C1 C2 C3 0.6(4)
O1 C1 C2 C19 3.6(4)
C7 C1 C2 C19 -177.0(2)
C1 C2 C3 C4 -1.4(4)
C19 C2 C3 C4 176.2(2)
C2 C3 C4 C6 0.9(4)
C2 C3 C4 C5 -178.4(2)
C3 C4 C6 N5 -179.9(2)
C5 C4 C6 N5 -0.6(4)
C3 C4 C6 C7 0.3(4)
C5 C4 C6 C7 179.6(2)
O1 C1 C7 C6 -180.0(2)
C2 C1 C7 C6 0.6(4)
N5 C6 C7 C1 179.2(2)
C4 C6 C7 C1 -1.0(4)
C18 C10 C11 C12 -0.9(4)
O1 C10 C11 C12 179.3(2)
C10 C11 C12 N6 -177.3(2)
C10 C11 C12 C15 1.2(4)
N6 C12 C15 C17 177.7(2)
C11 C12 C15 C17 -0.8(4)
N6 C12 C15 C16 0.0(4)
C11 C12 C15 C16 -178.6(2)
C12 C15 C17 C18 0.0(4)
C16 C15 C17 C18 177.7(3)
O1 C10 C18 C17 179.9(2)
C11 C10 C18 C17 0.1(4)
O1 C10 C18 C19 -5.1(4)
C11 C10 C18 C19 175.1(2)
C15 C17 C18 C10 0.3(4)
C15 C17 C18 C19 -174.7(2)
C1 C2 C19 C20 -139.3(2)
C3 C2 C19 C20 43.2(3)
C1 C2 C19 N4 111.2(2)
C3 C2 C19 N4 -66.3(3)
C1 C2 C19 C18 -9.7(3)
C3 C2 C19 C18 172.8(2)
C10 C18 C19 C2 10.4(3)
C17 C18 C19 C2 -174.9(2)
C10 C18 C19 C20 139.3(2)
C17 C18 C19 C20 -46.1(3)
C10 C18 C19 N4 -110.1(3)
C17 C18 C19 N4 64.6(3)
C2 C19 C20 C21 60.8(3)
N4 C19 C20 C21 176.4(3)
C18 C19 C20 C21 -66.7(4)
C2 C19 C20 C25 -116.6(2)
N4 C19 C20 C25 -1.0(3)
C18 C19 C20 C25 115.9(2)
C25 C20 C21 C22 1.8(4)
C19 C20 C21 C22 -175.3(3)
C20 C21 C22 C23 -0.9(5)
C21 C22 C23 C24 -0.6(5)
C22 C23 C24 C25 1.0(5)
C23 C24 C25 C20 -0.1(5)
C23 C24 C25 C26 177.9(3)
C21 C20 C25 C24 -1.4(4)
C19 C20 C25 C24 176.2(3)
C21 C20 C25 C26 -179.7(2)
C19 C20 C25 C26 -2.1(3)
C24 C25 C26 O2 8.3(5)
C20 C25 C26 O2 -173.6(3)
C24 C25 C26 N4 -173.5(3)
C20 C25 C26 N4 4.6(3)
N3 C27 C29 N1 -172.3(3)
C28 C27 C29 N1 9.5(4)
N3 C27 C29 C30 7.9(5)
C28 C27 C29 C30 -170.3(3)
N1 C29 C30 N2 2.0(6)
C27 C29 C30 N2 -178.2(4)
N2 C31 C32 C33 179.0(4)
C36 C31 C32 C33 -1.2(7)
C31 C32 C33 C34 -0.7(7)
C32 C33 C34 C35 1.2(7)
C33 C34 C35 C36 0.3(7)
N2 C31 C36 N1 2.8(6)
C32 C31 C36 N1 -177.1(3)
N2 C31 C36 C35 -177.5(4)
C32 C31 C36 C35 2.6(6)
C34 C35 C36 N1 177.5(4)
C34 C35 C36 C31 -2.3(6)
C30 C29 N1 C36 -2.2(5)
C27 C29 N1 C36 178.0(3)
C31 C36 N1 C29 -0.1(5)
C35 C36 N1 C29 -179.9(3)
C29 C30 N2 C31 0.6(6)
C32 C31 N2 C30 177.0(4)
C36 C31 N2 C30 -2.9(6)
C29 C27 N3 N4 174.2(2)
C28 C27 N3 N4 -7.8(5)
O2 C26 N4 N3 12.5(4)
C25 C26 N4 N3 -165.8(2)
O2 C26 N4 C19 172.7(3)
C25 C26 N4 C19 -5.5(3)
C27 N3 N4 C26 -62.3(4)
C27 N3 N4 C19 138.2(3)
C2 C19 N4 C26 122.6(2)
C20 C19 N4 C26 4.2(3)
C18 C19 N4 C26 -116.2(2)
C2 C19 N4 N3 -75.6(3)
C20 C19 N4 N3 165.9(2)
C18 C19 N4 N3 45.6(3)
C7 C6 N5 C8 -5.4(4)
C4 C6 N5 C8 174.8(3)
C9 C8 N5 C6 -78.5(4)
C11 C12 N6 C13 1.7(4)
C15 C12 N6 C13 -176.7(3)
C14 C13 N6 C12 173.0(3)
C2 C1 O1 C10 3.1(3)
C7 C1 O1 C10 -176.4(2)
C18 C10 O1 C1 -2.3(4)
C11 C10 O1 C1 177.5(2)
